data_1510862
loop_
_publ_author_name
'Konrad, T.'
'Jeitschko, W.'

_publ_section_title
;
 U5 Mo10 B24, a boride containing three different kinds of boron
 polyanions
;
_journal_name_full 'Journal of Alloys Compd.'
_journal_page_first 3
_journal_page_last 7
_journal_volume 233
_journal_year 1996
_chemical_formula_sum 'B24 Mo10 U5'
_chemical_name_systematic 'U5 Mo10 B24'
_space_group_IT_number 59
_symmetry_space_group_name_Hall '-P 2ab 2a'
_symmetry_space_group_name_H-M 'P m m n :2'
_cell_angle_alpha 90
_cell_angle_beta 90
_cell_angle_gamma 90
_cell_formula_units_Z 2
_cell_length_a 3.118
_cell_length_b 17.897
_cell_length_c 14.585
_cell_volume 813.885
_citation_journal_id_ASTM JALCEU
_cod_data_source_file boron_375.cif
_cod_data_source_block B24Mo10U5
_cod_original_cell_volume 813.8845
_cod_database_code 1510862

loop_
_symmetry_equiv_pos_as_xyz
x,y,z
-x+1/2,-y+1/2,z
x+1/2,-y,-z
-x,y+1/2,-z
-x,-y,-z
x-1/2,y-1/2,-z
-x-1/2,y,z
x,-y-1/2,z

loop_
_atom_site_label
_atom_site_type_symbol
_atom_site_fract_x
_atom_site_fract_y
_atom_site_fract_z
_atom_site_occupancy
_atom_site_U_iso_or_equiv
U3 U 0.25 0.25 0.02167 1 0.0
B14 B 0.25 0.25 0.581 1 0.0
Mo6 Mo 0.25 0.75 0.6545 1 0.0
Mo3 Mo 0.25 0.16983 0.70937 1 0.0
B5 B 0.25 0.1523 0.8661 1 0.0
Mo1 Mo 0.25 0.03763 0.37217 1 0.0
Mo2 Mo 0.25 0.16259 0.22529 1 0.0
B3 B 0.25 0.056 0.64 1 0.0
B13 B 0.25 0.25 0.461 1 0.0
B2 B 0.25 0.0194 0.021 1 0.0
Mo5 Mo 0.25 0.75 0.1559 1 0.0
B12 B 0.25 0.75 0.83 1 0.0
B4 B 0.25 0.1052 0.087 1 0.0
B7 B 0.25 0.5733 0.296 1 0.0
B9 B 0.25 0.6267 0.6657 1 0.0
B1 B 0.25 0.0138 0.5271 1 0.0
Mo4 Mo 0.25 0.60625 0.03351 1 0.0
B6 B 0.25 0.1639 0.384 1 0.0
B8 B 0.25 0.6193 0.1877 1 0.0
U1 U 0.25 0.50531 0.82344 1 0.0
B11 B 0.25 0.75 0.358 1 0.0
U2 U 0.25 0.63618 0.47513 1 0.0
B10 B 0.25 0.6555 0.889 1 0.0
